data_9004887
loop_
_publ_author_name
'Locock, A. J.'
'Burns, P. C.'
'Flynn, M.'

_publ_section_title
;
 Divalent transition metals and magnesium in structures
 that contain the autunite-type sheet
 Sample: CoUAs12
;
_journal_name_full 'The Canadian Mineralogist'
_journal_page_first 1699
_journal_page_last 1718
_journal_paper_doi 10.2113/gscanmin.42.6.1699
_journal_volume 42
_journal_year 2004
_chemical_formula_sum 'As2 Co H24 O24 U2'
_chemical_name_mineral Kirchheimerite
_space_group_IT_number 2
_symmetry_space_group_name_Hall '-P 1'
_symmetry_space_group_name_H-M 'P -1'
_cell_angle_alpha 81.487
_cell_angle_beta 81.410
_cell_angle_gamma 88.891
_cell_formula_units_Z 1
_cell_length_a 7.1552
_cell_length_b 7.1586
_cell_length_c 11.2912
_cell_volume 565.558
_database_code_amcsd 0005982
_exptl_crystal_density_diffrn 3.209
_cod_original_formula_sum 'Co U2 As2 O24 H24'
_cod_database_code 9004887

loop_
_space_group_symop_operation_xyz
x,y,z
-x,-y,-z

loop_
_atom_site_label
_atom_site_fract_x
_atom_site_fract_y
_atom_site_fract_z
_atom_site_U_iso_or_equiv
_atom_site_type_symbol
_atom_site_attached_hydrogens
Co 0.00000 0.00000 0.50000 0.02700 Co 0
U 0.23030 0.73250 0.08000 0.01300 U 0
As 0.74620 0.75110 -0.00180 0.01400 As 0
O1 0.54390 0.77360 0.09180 0.02000 O 0
O2 0.91380 0.69210 0.08540 0.02100 O 0
O3 0.80820 0.95350 -0.09610 0.02000 O 0
O4 0.72330 0.58490 -0.08910 0.02200 O 0
O5 0.27180 0.77670 -0.08040 0.01700 O 0
O6 0.18660 0.68780 0.24120 0.02300 O 0
Wat1 -0.19420 0.79260 0.47440 0.03500 O 2
Wat2 0.21790 0.81240 0.45480 0.03800 O 2
Wat3 0.55920 0.92410 0.31340 0.03800 O 2
Wat4 0.56060 -0.30200 0.68250 0.04200 O 2
Wat5 0.79300 0.46560 0.30680 0.04100 O 2
Wat6 0.00220 0.13100 0.32180 0.03800 O 2

loop_
_cod_changelog_entry_id
_cod_changelog_entry_author
_cod_changelog_entry_date
_cod_changelog_entry_text
1
;cod-tools version 3.8.0
Id: cif_guess_AMCSD_atom_types 9574 2023-05-10 09:00:05Z saulius
;
2023-05-10T18:49:38+03:00
;Derived atom types and hydrogen counts
from atom names that follow the AMCSD naming convention
(Wat == water, O-H == hydroxyl).
;

loop_
_cod_related_entry_id
_cod_related_entry_database
_cod_related_entry_code
1 AMCSD 0005982
